data_7231306
loop_
_publ_author_name
'Allu, Suryanarayana'
'Suresh, Kuthuru'
'Bolla, Geetha'
'Mannava, M. K. Chaitanya'
'Nangia, Ashwini'

_publ_section_title
;
 Role of hydrogen bonding in cocrystals and coamorphous solids: indapamide
 as a case study
;
_journal_issue 13
_journal_name_full CrystEngComm
_journal_page_first 2043
_journal_paper_doi 10.1039/C8CE01075G
_journal_volume 21
_journal_year 2019
_chemical_formula_moiety 'C16 H16 Cl N3 O3 S, C10 H8 N2'
_chemical_formula_sum 'C26 H24 Cl N5 O3 S'
_chemical_formula_weight 522.01
_chemical_melting_point 407
_chemical_name_common 'Indapamide-2,2'-Bipyridine cocrystal'
_chemical_name_systematic 4-chloro-N-(2-methyl-2,3-dihydroindol-1-yl)-3-sulfamoylbenzamide-2-pyridin-2-ylpyridine
_space_group_crystal_system monoclinic
_space_group_IT_number 14
_space_group_name_Hall '-P 2ybc'
_space_group_name_H-M_alt 'P 1 21/c 1'
_symmetry_space_group_name_Hall '-P 2ybc'
_symmetry_space_group_name_H-M 'P 1 21/c 1'
_atom_sites_solution_hydrogens mixed
_audit_creation_method SHELXL-2014/7
_audit_update_record
;
2018-06-13 deposited with the CCDC.
2018-08-01 downloaded from the CCDC.
;
_cell_angle_alpha 90
_cell_angle_beta 93.702(2)
_cell_angle_gamma 90
_cell_formula_units_Z 4
_cell_length_a 7.3151(2)
_cell_length_b 8.9370(3)
_cell_length_c 38.9526(12)
_cell_measurement_reflns_used 5345
_cell_measurement_temperature 298(2)
_cell_measurement_theta_max 25.71
_cell_measurement_theta_min 2.79
_cell_volume 2541.21(14)
_computing_cell_refinement 'Bruker SAINT'
_computing_data_collection 'Bruker APEX2'
_computing_data_reduction 'Bruker SAINT'
_computing_molecular_graphics 'Bruker SHELXTL'
_computing_publication_material 'Bruker SHELXTL'
_computing_structure_refinement 'SHELXL-2014/7 (Sheldrick, 2014)'
_computing_structure_solution 'SHELXS-97 (Sheldrick 2008)'
_diffrn_ambient_temperature 298(2)
_diffrn_measured_fraction_theta_full 0.998
_diffrn_measured_fraction_theta_max 0.995
_diffrn_measurement_device_type 'Bruker APEX-II CCD'
_diffrn_measurement_method '\f and \w scans'
_diffrn_radiation_type MoK\a
_diffrn_radiation_wavelength 0.71073
_diffrn_reflns_av_R_equivalents 0.1597
_diffrn_reflns_av_unetI/netI 0.1082
_diffrn_reflns_Laue_measured_fraction_full 0.998
_diffrn_reflns_Laue_measured_fraction_max 0.995
_diffrn_reflns_limit_h_max 8
_diffrn_reflns_limit_h_min -8
_diffrn_reflns_limit_k_max 10
_diffrn_reflns_limit_k_min -10
_diffrn_reflns_limit_l_max 47
_diffrn_reflns_limit_l_min -47
_diffrn_reflns_number 47789
_diffrn_reflns_point_group_measured_fraction_full 0.998
_diffrn_reflns_point_group_measured_fraction_max 0.995
_diffrn_reflns_theta_full 25.242
_diffrn_reflns_theta_max 25.736
_diffrn_reflns_theta_min 2.096
_exptl_absorpt_coefficient_mu 0.271
_exptl_absorpt_correction_T_max 1.2051
_exptl_absorpt_correction_T_min 0.8657
_exptl_absorpt_correction_type refdelf
_exptl_absorpt_process_details
'Parkin S,Moezzi B & Hope H, (1995) J. Appl. Cryst. 28, 53-56 Cubic fit to sin(theta)/lambda - 24 parameters'
_exptl_crystal_colour colourless
_exptl_crystal_density_diffrn 1.364
_exptl_crystal_description plate
_exptl_crystal_F_000 1088
_exptl_crystal_size_max 0.43
_exptl_crystal_size_mid 0.33
_exptl_crystal_size_min 0.23
_refine_diff_density_max 0.229
_refine_diff_density_min -0.286
_refine_diff_density_rms 0.054
_refine_ls_extinction_method none
_refine_ls_goodness_of_fit_ref 1.089
_refine_ls_hydrogen_treatment mixed
_refine_ls_matrix_type full
_refine_ls_number_parameters 338
_refine_ls_number_reflns 4804
_refine_ls_number_restraints 0
_refine_ls_restrained_S_all 1.089
_refine_ls_R_factor_all 0.1741
_refine_ls_R_factor_gt 0.0798
_refine_ls_shift/su_max 0.000
_refine_ls_shift/su_mean 0.000
_refine_ls_structure_factor_coef Fsqd
_refine_ls_weighting_details 'w=1/[\s^2^(Fo^2^)+(0.0483P)^2^+1.9700P] where P=(Fo^2^+2Fc^2^)/3'
_refine_ls_weighting_scheme calc
_refine_ls_wR_factor_gt 0.1289
_refine_ls_wR_factor_ref 0.1536
_reflns_Friedel_coverage 0.000
_reflns_number_gt 2630
_reflns_number_total 4804
_reflns_threshold_expression 'I > 2\s(I)'
_cod_data_source_file c8ce01075g2.cif
_cod_data_source_block IDP-BIP
_cod_depositor_comments
;
The following automatic conversions were performed:

'_chemical_melting_point' value '407K' was changed to '407' - the
value should be numeric and without a unit designator.

Automatic conversion script
Id: cif_fix_values 4973 2017-02-22 13:04:09Z antanas 

 Adding full bibliography for 7231305--7231309.cif.
;
_cod_database_code 7231306
_shelx_shelxl_version_number 2014/7
_shelx_space_group_comment
;
The symmetry employed for this shelxl refinement is uniquely defined
by the following loop, which should always be used as a source of
symmetry information in preference to the above space-group names.
They are only intended as comments.
;

loop_
_space_group_symop_operation_xyz
'x, y, z'
'-x, y+1/2, -z+1/2'
'-x, -y, -z'
'x, -y-1/2, z-1/2'

loop_
_atom_site_label
_atom_site_type_symbol
_atom_site_fract_x
_atom_site_fract_y
_atom_site_fract_z
_atom_site_U_iso_or_equiv
_atom_site_adp_type
_atom_site_occupancy
_atom_site_site_symmetry_order
_atom_site_calc_flag
_atom_site_refinement_flags_posn
_atom_site_refinement_flags_adp
S1 S 0.58335(19) 0.78222(12) 0.39925(3) 0.0525(4) Uani 1 1 d . .
Cl1 Cl 0.94745(18) 0.57392(15) 0.39012(3) 0.0652(4) Uani 1 1 d . .
O3 O 0.4043(4) 0.9082(3) 0.26813(6) 0.0398(7) Uani 1 1 d . .
N2 N 0.5001(5) 0.7096(4) 0.23835(8) 0.0386(9) Uani 1 1 d . .
C7 C 0.4954(5) 0.7937(4) 0.26656(9) 0.0305(9) Uani 1 1 d . .
O1 O 0.4195(5) 0.8648(4) 0.39163(8) 0.0808(12) Uani 1 1 d . .
N1 N 0.4108(5) 0.7543(3) 0.20696(8) 0.0369(9) Uani 1 1 d . .
C1 C 0.6099(5) 0.7375(4) 0.29689(9) 0.0305(9) Uani 1 1 d . .
N3 N 0.5298(8) 0.6296(5) 0.41691(10) 0.0559(12) Uani 1 1 d . .
O2 O 0.7316(5) 0.8487(4) 0.41918(8) 0.0780(11) Uani 1 1 d . .
C2 C 0.5629(6) 0.7791(4) 0.32926(9) 0.0356(10) Uani 1 1 d . .
H2 H 0.4625 0.8415 0.3314 0.043 Uiso 1 1 calc R U
C3 C 0.6617(6) 0.7301(4) 0.35868(9) 0.0349(10) Uani 1 1 d . .
N4 N 0.7310(5) 0.4467(4) 0.47076(8) 0.0433(9) Uani 1 1 d . .
C4 C 0.8143(6) 0.6415(4) 0.35483(10) 0.0402(11) Uani 1 1 d . .
N5 N 0.7734(5) 0.5815(4) 0.55779(8) 0.0470(9) Uani 1 1 d . .
C5 C 0.8625(6) 0.6001(5) 0.32285(11) 0.0534(12) Uani 1 1 d . .
H5 H 0.9649 0.5400 0.3207 0.064 Uiso 1 1 calc R U
C6 C 0.7607(6) 0.6466(5) 0.29388(10) 0.0456(11) Uani 1 1 d . .
H6 H 0.7935 0.6168 0.2722 0.055 Uiso 1 1 calc R U
C11 C 0.2553(6) 0.6704(4) 0.19588(11) 0.0393(11) Uani 1 1 d . .
C12 C 0.1310(7) 0.6027(5) 0.21561(13) 0.0619(14) Uani 1 1 d . .
H12 H 0.1425 0.6072 0.2395 0.074 Uiso 1 1 calc R U
C13 C -0.0145(7) 0.5264(7) 0.19819(18) 0.0841(18) Uani 1 1 d . .
H13 H -0.1014 0.4781 0.2106 0.101 Uiso 1 1 calc R U
C14 C -0.0294(8) 0.5225(7) 0.16265(18) 0.0851(19) Uani 1 1 d . .
H14 H -0.1271 0.4719 0.1515 0.102 Uiso 1 1 calc R U
C15 C 0.0968(8) 0.5915(6) 0.14359(14) 0.0733(16) Uani 1 1 d . .
H15 H 0.0852 0.5882 0.1197 0.088 Uiso 1 1 calc R U
C10 C 0.2412(6) 0.6660(5) 0.16040(11) 0.0470(12) Uani 1 1 d . .
C9 C 0.4005(7) 0.7452(5) 0.14727(11) 0.0595(14) Uani 1 1 d . .
H9A H 0.3665 0.8442 0.1389 0.071 Uiso 1 1 calc R U
H9B H 0.4524 0.6892 0.1289 0.071 Uiso 1 1 calc R U
C8 C 0.5321(6) 0.7540(5) 0.17843(10) 0.0508(12) Uani 1 1 d . .
H8 H 0.6021 0.6604 0.1797 0.061 Uiso 1 1 calc R U
C16 C 0.6673(7) 0.8810(5) 0.18028(13) 0.0717(15) Uani 1 1 d . .
H16A H 0.6037 0.9737 0.1759 0.108 Uiso 1 1 calc R U
H16B H 0.7553 0.8665 0.1633 0.108 Uiso 1 1 calc R U
H16C H 0.7291 0.8839 0.2028 0.108 Uiso 1 1 calc R U
C17 C 0.7727(5) 0.4469(4) 0.50501(10) 0.0324(9) Uani 1 1 d . .
C18 C 0.8399(6) 0.3208(4) 0.52165(11) 0.0443(11) Uani 1 1 d . .
H18 H 0.8676 0.3228 0.5453 0.053 Uiso 1 1 calc R U
C19 C 0.8661(6) 0.1913(5) 0.50338(12) 0.0529(12) Uani 1 1 d . .
H19 H 0.9136 0.1060 0.5143 0.063 Uiso 1 1 calc R U
C20 C 0.8208(6) 0.1910(5) 0.46865(13) 0.0542(13) Uani 1 1 d . .
H20 H 0.8341 0.1049 0.4556 0.065 Uiso 1 1 calc R U
C21 C 0.7558(7) 0.3196(5) 0.45365(12) 0.0548(13) Uani 1 1 d . .
H21 H 0.7270 0.3189 0.4300 0.066 Uiso 1 1 calc R U
C22 C 0.7423(5) 0.5879(4) 0.52378(10) 0.0326(9) Uani 1 1 d . .
C23 C 0.6879(6) 0.7188(5) 0.50711(11) 0.0466(11) Uani 1 1 d . .
H23 H 0.6673 0.7216 0.4833 0.056 Uiso 1 1 calc R U
C24 C 0.6649(6) 0.8453(5) 0.52680(14) 0.0562(13) Uani 1 1 d . .
H24 H 0.6257 0.9345 0.5164 0.067 Uiso 1 1 calc R U
C25 C 0.7001(7) 0.8380(5) 0.56144(13) 0.0593(14) Uani 1 1 d . .
H25 H 0.6872 0.9223 0.5751 0.071 Uiso 1 1 calc R U
C26 C 0.7545(7) 0.7057(5) 0.57587(12) 0.0580(13) Uani 1 1 d . .
H26 H 0.7797 0.7020 0.5996 0.070 Uiso 1 1 calc R U
H2A H 0.536(5) 0.622(4) 0.2381(9) 0.027(11) Uiso 1 1 d . .
H3A H 0.618(7) 0.588(5) 0.4321(13) 0.084(18) Uiso 1 1 d . .
H3B H 0.420(7) 0.595(5) 0.4179(12) 0.07(2) Uiso 1 1 d . .

loop_
_atom_site_aniso_label
_atom_site_aniso_U_11
_atom_site_aniso_U_22
_atom_site_aniso_U_33
_atom_site_aniso_U_23
_atom_site_aniso_U_13
_atom_site_aniso_U_12
S1 0.0877(10) 0.0429(6) 0.0273(6) -0.0033(5) 0.0058(6) 0.0142(7)
Cl1 0.0675(9) 0.0839(9) 0.0414(7) 0.0076(6) -0.0183(6) 0.0154(7)
O3 0.0499(18) 0.0322(15) 0.0375(16) -0.0003(13) 0.0031(13) 0.0099(14)
N2 0.056(3) 0.0292(19) 0.030(2) -0.0018(17) -0.0075(18) 0.0125(19)
C7 0.038(3) 0.026(2) 0.028(2) 0.0023(19) 0.0087(19) -0.001(2)
O1 0.128(3) 0.077(2) 0.0387(19) -0.0023(17) 0.018(2) 0.061(2)
N1 0.043(2) 0.043(2) 0.0237(18) 0.0034(15) -0.0030(17) 0.0062(17)
C1 0.036(3) 0.027(2) 0.028(2) 0.0010(17) 0.0009(19) 0.0006(19)
N3 0.061(3) 0.063(3) 0.044(3) 0.020(2) 0.007(2) 0.001(3)
O2 0.129(3) 0.066(2) 0.0385(19) -0.0171(17) -0.001(2) -0.031(2)
C2 0.049(3) 0.0275(19) 0.030(2) -0.0016(19) 0.002(2) 0.005(2)
C3 0.051(3) 0.027(2) 0.027(2) -0.0022(18) 0.001(2) -0.003(2)
N4 0.051(2) 0.045(2) 0.033(2) -0.0007(17) 0.0025(18) -0.0068(18)
C4 0.042(3) 0.045(2) 0.033(3) 0.002(2) -0.010(2) 0.001(2)
N5 0.060(3) 0.047(2) 0.033(2) -0.0064(18) 0.0061(18) 0.0129(19)
C5 0.048(3) 0.074(3) 0.037(3) 0.001(2) 0.000(2) 0.027(3)
C6 0.045(3) 0.063(3) 0.029(2) -0.006(2) 0.001(2) 0.007(2)
C11 0.037(3) 0.041(2) 0.040(3) -0.004(2) 0.003(2) 0.007(2)
C12 0.049(3) 0.080(3) 0.057(3) -0.005(3) 0.010(3) 0.003(3)
C13 0.044(4) 0.099(4) 0.111(5) -0.008(4) 0.021(4) -0.007(3)
C14 0.048(4) 0.097(4) 0.108(5) -0.041(4) -0.010(4) -0.001(3)
C15 0.057(4) 0.104(4) 0.058(3) -0.021(3) -0.008(3) 0.019(3)
C10 0.040(3) 0.062(3) 0.037(3) -0.011(2) -0.011(2) 0.013(2)
C9 0.075(4) 0.072(3) 0.032(3) 0.008(2) 0.004(3) 0.004(3)
C8 0.056(3) 0.064(3) 0.032(3) 0.003(2) 0.003(2) -0.006(3)
C16 0.080(4) 0.070(3) 0.067(4) -0.006(3) 0.015(3) -0.019(3)
C17 0.029(2) 0.035(2) 0.034(2) 0.0015(19) 0.0035(19) 0.0016(19)
C18 0.045(3) 0.043(3) 0.045(3) 0.003(2) 0.002(2) 0.004(2)
C19 0.061(3) 0.034(2) 0.064(3) 0.002(2) 0.005(3) 0.012(2)
C20 0.050(3) 0.046(3) 0.068(4) -0.017(3) 0.010(3) -0.003(2)
C21 0.066(4) 0.060(3) 0.038(3) -0.015(3) 0.005(2) -0.006(3)
C22 0.024(2) 0.041(2) 0.033(2) 0.000(2) 0.0046(18) 0.0032(19)
C23 0.049(3) 0.042(2) 0.048(3) 0.005(2) -0.001(2) 0.007(2)
C24 0.050(3) 0.037(3) 0.081(4) 0.004(3) 0.000(3) 0.005(2)
C25 0.057(3) 0.055(3) 0.068(4) -0.021(3) 0.013(3) 0.010(3)
C26 0.071(4) 0.063(3) 0.040(3) -0.010(3) 0.004(3) 0.012(3)

loop_
_atom_type_symbol
_atom_type_description
_atom_type_scat_dispersion_real
_atom_type_scat_dispersion_imag
_atom_type_scat_source
C C 0.0033 0.0016 'International Tables Vol C Tables 4.2.6.8 and 6.1.1.4'
H H 0.0000 0.0000 'International Tables Vol C Tables 4.2.6.8 and 6.1.1.4'
N N 0.0061 0.0033 'International Tables Vol C Tables 4.2.6.8 and 6.1.1.4'
O O 0.0106 0.0060 'International Tables Vol C Tables 4.2.6.8 and 6.1.1.4'
S S 0.1246 0.1234 'International Tables Vol C Tables 4.2.6.8 and 6.1.1.4'
Cl Cl 0.1484 0.1585 'International Tables Vol C Tables 4.2.6.8 and 6.1.1.4'

loop_
_geom_angle_atom_site_label_1
_geom_angle_atom_site_label_2
_geom_angle_atom_site_label_3
_geom_angle
O2 S1 O1 120.0(2)
O2 S1 N3 108.9(2)
O1 S1 N3 107.9(3)
O2 S1 C3 108.5(2)
O1 S1 C3 105.43(19)
N3 S1 C3 105.2(2)
C7 N2 N1 121.4(3)
C7 N2 H2A 125(2)
N1 N2 H2A 113(2)
O3 C7 N2 123.7(4)
O3 C7 C1 121.4(3)
N2 C7 C1 114.8(3)
C11 N1 N2 115.9(3)
C11 N1 C8 106.5(3)
N2 N1 C8 112.8(3)
C2 C1 C6 119.0(4)
C2 C1 C7 118.2(4)
C6 C1 C7 122.8(4)
S1 N3 H3A 116(3)
S1 N3 H3B 126(3)
H3A N3 H3B 116(5)
C1 C2 C3 121.6(4)
C1 C2 H2 119.2
C3 C2 H2 119.2
C4 C3 C2 118.2(4)
C4 C3 S1 123.7(3)
C2 C3 S1 118.1(3)
C21 N4 C17 117.7(4)
C5 C4 C3 120.7(4)
C5 C4 Cl1 117.5(3)
C3 C4 Cl1 121.8(3)
C26 N5 C22 118.4(4)
C4 C5 C6 120.5(4)
C4 C5 H5 119.7
C6 C5 H5 119.7
C5 C6 C1 120.1(4)
C5 C6 H6 120.0
C1 C6 H6 120.0
C12 C11 C10 122.7(4)
C12 C11 N1 128.1(4)
C10 C11 N1 109.2(4)
C11 C12 C13 117.0(5)
C11 C12 H12 121.5
C13 C12 H12 121.5
C14 C13 C12 120.4(5)
C14 C13 H13 119.8
C12 C13 H13 119.8
C15 C14 C13 121.3(5)
C15 C14 H14 119.3
C13 C14 H14 119.3
C14 C15 C10 118.9(5)
C14 C15 H15 120.5
C10 C15 H15 120.5
C15 C10 C11 119.7(5)
C15 C10 C9 131.5(5)
C11 C10 C9 108.8(4)
C10 C9 C8 102.9(3)
C10 C9 H9A 111.2
C8 C9 H9A 111.2
C10 C9 H9B 111.2
C8 C9 H9B 111.2
H9A C9 H9B 109.1
N1 C8 C9 103.0(4)
N1 C8 C16 113.0(4)
C9 C8 C16 117.6(4)
N1 C8 H8 107.6
C9 C8 H8 107.6
C16 C8 H8 107.6
C8 C16 H16A 109.5
C8 C16 H16B 109.5
H16A C16 H16B 109.5
C8 C16 H16C 109.5
H16A C16 H16C 109.5
H16B C16 H16C 109.5
N4 C17 C18 121.1(4)
N4 C17 C22 117.2(3)
C18 C17 C22 121.7(4)
C17 C18 C19 120.1(4)
C17 C18 H18 119.9
C19 C18 H18 119.9
C20 C19 C18 118.6(4)
C20 C19 H19 120.7
C18 C19 H19 120.7
C21 C20 C19 118.5(4)
C21 C20 H20 120.8
C19 C20 H20 120.8
N4 C21 C20 124.0(4)
N4 C21 H21 118.0
C20 C21 H21 118.0
N5 C22 C23 121.9(4)
N5 C22 C17 115.7(3)
C23 C22 C17 122.4(4)
C24 C23 C22 118.2(4)
C24 C23 H23 120.9
C22 C23 H23 120.9
C25 C24 C23 119.3(4)
C25 C24 H24 120.4
C23 C24 H24 120.4
C26 C25 C24 119.0(4)
C26 C25 H25 120.5
C24 C25 H25 120.5
N5 C26 C25 123.1(4)
N5 C26 H26 118.4
C25 C26 H26 118.4

loop_
_geom_bond_atom_site_label_1
_geom_bond_atom_site_label_2
_geom_bond_distance
S1 O2 1.422(3)
S1 O1 1.423(3)
S1 N3 1.588(4)
S1 C3 1.777(4)
Cl1 C4 1.741(4)
O3 C7 1.225(4)
N2 C7 1.333(5)
N2 N1 1.407(4)
N2 H2A 0.83(3)
C7 C1 1.491(5)
N1 C11 1.407(5)
N1 C8 1.466(5)
C1 C2 1.379(5)
C1 C6 1.381(5)
N3 H3A 0.92(5)
N3 H3B 0.86(5)
C2 C3 1.386(5)
C2 H2 0.9300
C3 C4 1.385(5)
N4 C21 1.335(5)
N4 C17 1.350(5)
C4 C5 1.367(5)
N5 C26 1.326(5)
N5 C22 1.331(5)
C5 C6 1.376(5)
C5 H5 0.9300
C6 H6 0.9300
C11 C12 1.369(6)
C11 C10 1.380(6)
C12 C13 1.402(7)
C12 H12 0.9300
C13 C14 1.382(7)
C13 H13 0.9300
C14 C15 1.368(7)
C14 H14 0.9300
C15 C10 1.378(6)
C15 H15 0.9300
C10 C9 1.482(6)
C9 C8 1.502(6)
C9 H9A 0.9700
C9 H9B 0.9700
C8 C16 1.504(6)
C8 H8 0.9800
C16 H16A 0.9600
C16 H16B 0.9600
C16 H16C 0.9600
C17 C18 1.374(5)
C17 C22 1.481(5)
C18 C19 1.378(5)
C18 H18 0.9300
C19 C20 1.372(6)
C19 H19 0.9300
C20 C21 1.361(6)
C20 H20 0.9300
C21 H21 0.9300
C22 C23 1.384(5)
C23 C24 1.383(6)
C23 H23 0.9300
C24 C25 1.359(6)
C24 H24 0.9300
C25 C26 1.358(6)
C25 H25 0.9300
C26 H26 0.9300
